data_7212748
loop_
_publ_author_name
'Barnes, Nicholas A.'
'Flower, Kevin R.'
'Godfrey, Stephen M.'
'Hurst, Paul A.'
'Khan, Rana Z.'
'Pritchard, Robin G.'

_publ_section_title
;
 Structural relationships between o-, m- and p-tolyl substituted R3EI2 (E
 = As, P) and [(R3E)AuX] (E = As, P; X = Cl, Br, I)
;
_journal_issue 12
_journal_name_full CrystEngComm
_journal_page_first 4240
_journal_paper_doi 10.1039/c0ce00024h
_journal_volume 12
_journal_year 2010
_chemical_compound_source 'synthesis as described'
_chemical_formula_moiety 'C21 H21 As1 Au1 Cl1'
_chemical_formula_sum 'C21 H21 As Au Cl'
_chemical_formula_weight 580.71
_chemical_name_systematic
;
?
;
_space_group_IT_number 61
_symmetry_cell_setting orthorhombic
_symmetry_Int_Tables_number 61
_symmetry_space_group_name_Hall '-P 2ac 2ab'
_symmetry_space_group_name_H-M 'P b c a'
_atom_sites_solution_hydrogens geom
_atom_sites_solution_primary direct
_atom_sites_solution_secondary difmap
_audit_conform_dict_location ftp://ftp.iucr.org/pub/cif_core.dic
_audit_conform_dict_name cif_core.dic
_audit_conform_dict_version 2.3
_audit_creation_date 2009-09-06T16:30:48-00:00
_audit_creation_method 'WinGX routine CIF_UPDATE'
_cell_angle_alpha 90
_cell_angle_beta 90
_cell_angle_gamma 90
_cell_formula_units_Z 16
_cell_length_a 13.8475(2)
_cell_length_b 19.8474(2)
_cell_length_c 27.5000(4)
_cell_measurement_reflns_used 9186
_cell_measurement_temperature 100(2)
_cell_measurement_theta_max 26
_cell_measurement_theta_min 2
_cell_measurement_wavelength 0.71073
_cell_volume 7558.01(17)
_computing_cell_refinement 'HKL Scalepack (Otwinowski & Minor 1997)'
_computing_data_collection 'Collect (Nonius BV, 1997-2000)'
_computing_data_reduction 'HKL Denzo and Scalepack (Otwinowski & Minor 1997)'
_computing_molecular_graphics 'Ortep-3 for Windows (Farrugia, 1997)'
_computing_publication_material 'WinGX publication routines (Farrugia, 1999)'
_computing_structure_refinement 'SHELXL-97 (Sheldrick, 1997)'
_computing_structure_solution 'SIR92 (Giacovazzo et al, 1993)'
_diffrn_ambient_temperature 100(2)
_diffrn_detector 'CCD plate'
_diffrn_detector_area_resol_mean 9
_diffrn_measured_fraction_theta_full 0.996
_diffrn_measured_fraction_theta_max 0.996
_diffrn_measurement_device '95mm CCD camera on \k-goniostat'
_diffrn_measurement_device_type KappaCCD
_diffrn_measurement_method 'CCD rotation images, thick slices'
_diffrn_orient_matrix_type 'by Nonius Collect from scalepack cell'
_diffrn_orient_matrix_UB_11 -0.675527E-1
_diffrn_orient_matrix_UB_12 0.125308E-1
_diffrn_orient_matrix_UB_13 0.91349E-2
_diffrn_orient_matrix_UB_21 -0.55445E-2
_diffrn_orient_matrix_UB_22 0.277486E-1
_diffrn_orient_matrix_UB_23 -0.302233E-1
_diffrn_orient_matrix_UB_31 -0.249184E-1
_diffrn_orient_matrix_UB_32 -0.401446E-1
_diffrn_orient_matrix_UB_33 -0.180394E-1
_diffrn_radiation_monochromator graphite
_diffrn_radiation_probe x-ray
_diffrn_radiation_type MoK\a
_diffrn_radiation_wavelength 0.71073
_diffrn_reflns_av_R_equivalents 0.084
_diffrn_reflns_av_unetI/netI 0.0481
_diffrn_reflns_limit_h_max 16
_diffrn_reflns_limit_h_min 0
_diffrn_reflns_limit_k_max 24
_diffrn_reflns_limit_k_min 0
_diffrn_reflns_limit_l_max 33
_diffrn_reflns_limit_l_min 0
_diffrn_reflns_number 70987
_diffrn_reflns_reduction_process
;
Scaled and merged with SORTAV
R.H. Blessing, (1987) Cryst. Rev. 1, 3-58
R.H. Blessing, (1989) J. Appl. Cryst. 22, 396-397
;
_diffrn_reflns_theta_full 25.5
_diffrn_reflns_theta_max 25.5
_diffrn_reflns_theta_min 3.03
_diffrn_source 'Enraf Nonius FR590'
_exptl_absorpt_coefficient_mu 9.664
_exptl_absorpt_correction_T_max 0.4545
_exptl_absorpt_correction_T_min 0.3341
_exptl_absorpt_correction_type multi-scan
_exptl_absorpt_process_details
;
R.H. Blessing, Acta Cryst. (1995), A51, 33-38
;
_exptl_crystal_colour colourless
_exptl_crystal_density_diffrn 2.041
_exptl_crystal_density_method 'not measured'
_exptl_crystal_description block
_exptl_crystal_F_000 4416
_exptl_crystal_size_max 0.15
_exptl_crystal_size_mid 0.15
_exptl_crystal_size_min 0.1
_refine_diff_density_max 4.05
_refine_diff_density_min -2.581
_refine_diff_density_rms 0.371
_refine_ls_extinction_method none
_refine_ls_goodness_of_fit_ref 1.206
_refine_ls_hydrogen_treatment constr
_refine_ls_matrix_type full
_refine_ls_number_parameters 439
_refine_ls_number_reflns 7010
_refine_ls_number_restraints 0
_refine_ls_restrained_S_all 1.206
_refine_ls_R_factor_all 0.1032
_refine_ls_R_factor_gt 0.0674
_refine_ls_shift/su_max 0.001
_refine_ls_shift/su_mean 0
_refine_ls_structure_factor_coef Fsqd
_refine_ls_weighting_details 'calc w=1/[\s^2^(Fo^2^)+(0.0809P)^2^+168.5377P] where P=(Fo^2^+2Fc^2^)/3'
_refine_ls_weighting_scheme calc
_refine_ls_wR_factor_gt 0.1647
_refine_ls_wR_factor_ref 0.1894
_reflns_number_gt 4991
_reflns_number_total 7010
_reflns_threshold_expression >2sigma(I)
_cod_data_source_file c0ce00024h.txt
_cod_data_source_block 2
_cod_database_code 7212748

loop_
_symmetry_equiv_pos_as_xyz
'x, y, z'
'-x+1/2, -y, z+1/2'
'x+1/2, -y+1/2, -z'
'-x, y+1/2, -z+1/2'
'-x, -y, -z'
'x-1/2, y, -z-1/2'
'-x-1/2, y-1/2, z'
'x, -y-1/2, z-1/2'

loop_
_atom_site_label
_atom_site_type_symbol
_atom_site_fract_x
_atom_site_fract_y
_atom_site_fract_z
_atom_site_U_iso_or_equiv
_atom_site_adp_type
_atom_site_occupancy
_atom_site_symmetry_multiplicity
_atom_site_calc_flag
_atom_site_refinement_flags
C1 C 0.1315(9) 0.2757(7) 0.1879(5) 0.024(3) Uani 1 1 d .
C2 C 0.0693(10) 0.3299(7) 0.1760(5) 0.025(3) Uani 1 1 d .
C3 C -0.0213(10) 0.3156(8) 0.1590(6) 0.032(4) Uani 1 1 d .
H3 H -0.0629 0.352 0.1509 0.038 Uiso 1 1 calc R
C4 C -0.0552(11) 0.2502(8) 0.1529(5) 0.032(3) Uani 1 1 d .
H4 H -0.1182 0.242 0.1406 0.039 Uiso 1 1 calc R
C5 C 0.0069(11) 0.1959(8) 0.1657(5) 0.033(4) Uani 1 1 d .
H5 H -0.0144 0.1506 0.1628 0.039 Uiso 1 1 calc R
C6 C 0.0983(9) 0.2101(7) 0.1823(5) 0.024(3) Uani 1 1 d .
H6 H 0.1402 0.1738 0.1902 0.029 Uiso 1 1 calc R
C7 C 0.1004(10) 0.4026(7) 0.1812(6) 0.033(4) Uani 1 1 d .
H7A H 0.0497 0.4321 0.1684 0.049 Uiso 1 1 calc R
H7B H 0.1603 0.4099 0.1629 0.049 Uiso 1 1 calc R
H7C H 0.1114 0.4129 0.2156 0.049 Uiso 1 1 calc R
C8 C 0.3383(10) 0.3085(7) 0.1542(5) 0.025(3) Uani 1 1 d .
C9 C 0.4371(10) 0.3240(7) 0.1588(5) 0.024(3) Uani 1 1 d .
C10 C 0.4897(10) 0.3330(6) 0.1167(5) 0.025(3) Uani 1 1 d .
H10 H 0.5567 0.3429 0.1185 0.03 Uiso 1 1 calc R
C11 C 0.4451(11) 0.3274(8) 0.0716(6) 0.037(4) Uani 1 1 d .
H11 H 0.4822 0.334 0.043 0.044 Uiso 1 1 calc R
C12 C 0.3491(12) 0.3128(8) 0.0676(5) 0.035(4) Uani 1 1 d .
H12 H 0.3197 0.3089 0.0365 0.041 Uiso 1 1 calc R
C13 C 0.2953(9) 0.3039(7) 0.1094(5) 0.025(3) Uani 1 1 d .
H13 H 0.2282 0.2944 0.107 0.03 Uiso 1 1 calc R
C14 C 0.4857(10) 0.3309(8) 0.2076(6) 0.034(4) Uani 1 1 d .
H14A H 0.4792 0.2886 0.2257 0.051 Uiso 1 1 calc R
H14B H 0.4551 0.3674 0.226 0.051 Uiso 1 1 calc R
H14C H 0.5543 0.3411 0.2029 0.051 Uiso 1 1 calc R
C15 C 0.3055(9) 0.2029(7) 0.2348(5) 0.022(3) Uani 1 1 d .
C16 C 0.2681(10) 0.1733(6) 0.2769(5) 0.023(3) Uani 1 1 d .
C17 C 0.3039(9) 0.1120(7) 0.2907(6) 0.028(3) Uani 1 1 d .
H17 H 0.2802 0.0917 0.3196 0.033 Uiso 1 1 calc R
C18 C 0.3724(11) 0.0795(9) 0.2644(5) 0.035(4) Uani 1 1 d .
H18 H 0.3961 0.0371 0.2752 0.042 Uiso 1 1 calc R
C19 C 0.4081(10) 0.1076(8) 0.2220(5) 0.029(3) Uani 1 1 d .
H19 H 0.4552 0.0845 0.2032 0.035 Uiso 1 1 calc R
C20 C 0.3739(10) 0.1700(7) 0.2072(5) 0.027(3) Uani 1 1 d .
H20 H 0.3976 0.1901 0.1782 0.032 Uiso 1 1 calc R
C21 C 0.1883(12) 0.2057(8) 0.3065(6) 0.038(4) Uani 1 1 d .
H21A H 0.129 0.2076 0.287 0.058 Uiso 1 1 calc R
H21B H 0.2075 0.2514 0.3157 0.058 Uiso 1 1 calc R
H21C H 0.1766 0.1789 0.3359 0.058 Uiso 1 1 calc R
C22 C 0.1764(11) 0.0247(7) 0.1042(5) 0.026(3) Uani 1 1 d .
C23 C 0.0789(10) 0.0056(7) 0.1064(5) 0.025(3) Uani 1 1 d .
C24 C 0.0366(11) -0.0048(8) 0.1518(6) 0.034(4) Uani 1 1 d .
H24 H -0.0298 -0.0166 0.1541 0.041 Uiso 1 1 calc R
C25 C 0.0919(11) 0.0023(7) 0.1935(5) 0.029(3) Uani 1 1 d .
H25 H 0.0628 -0.0057 0.2242 0.035 Uiso 1 1 calc R
C26 C 0.1876(11) 0.0205(8) 0.1917(6) 0.032(3) Uani 1 1 d .
H26 H 0.2242 0.0262 0.2206 0.038 Uiso 1 1 calc R
C27 C 0.2292(11) 0.0301(7) 0.1464(5) 0.028(3) Uani 1 1 d .
H27 H 0.2959 0.0408 0.1445 0.033 Uiso 1 1 calc R
C28 C 0.0180(10) -0.0018(8) 0.0617(5) 0.029(3) Uani 1 1 d .
H28A H -0.0454 -0.02 0.0706 0.043 Uiso 1 1 calc R
H28B H 0.0497 -0.0327 0.0389 0.043 Uiso 1 1 calc R
H28C H 0.0097 0.0423 0.0462 0.043 Uiso 1 1 calc R
C29 C 0.3720(9) 0.0582(7) 0.0620(5) 0.022(3) Uani 1 1 d .
C30 C 0.4367(8) 0.0035(7) 0.0661(5) 0.019(3) Uani 1 1 d .
C31 C 0.5295(11) 0.0182(8) 0.0845(5) 0.030(3) Uani 1 1 d .
H31 H 0.5732 -0.0177 0.0903 0.036 Uiso 1 1 calc R
C32 C 0.5587(11) 0.0839(8) 0.0945(5) 0.031(3) Uani 1 1 d .
H32 H 0.6228 0.0924 0.1051 0.037 Uiso 1 1 calc R
C33 C 0.4946(10) 0.1368(8) 0.0888(5) 0.030(3) Uani 1 1 d .
H33 H 0.5145 0.1816 0.0957 0.036 Uiso 1 1 calc R
C34 C 0.3993(11) 0.1239(8) 0.0728(5) 0.032(4) Uani 1 1 d .
H34 H 0.3544 0.1598 0.0694 0.038 Uiso 1 1 calc R
C35 C 0.4109(11) -0.0677(8) 0.0544(6) 0.032(4) Uani 1 1 d .
H35A H 0.415 -0.0747 0.0192 0.049 Uiso 1 1 calc R
H35B H 0.3449 -0.077 0.0654 0.049 Uiso 1 1 calc R
H35C H 0.4559 -0.0983 0.0709 0.049 Uiso 1 1 calc R
C36 C 0.1936(11) 0.1309(7) 0.0237(5) 0.027(3) Uani 1 1 d .
C37 C 0.2287(11) 0.1628(8) -0.0169(5) 0.029(3) Uani 1 1 d .
C38 C 0.1939(11) 0.2271(7) -0.0290(5) 0.029(3) Uani 1 1 d .
H38 H 0.2168 0.2496 -0.0572 0.034 Uiso 1 1 calc R
C39 C 0.1243(11) 0.2577(8) 0.0013(6) 0.031(3) Uani 1 1 d .
H39 H 0.1008 0.3012 -0.0067 0.038 Uiso 1 1 calc R
C40 C 0.0905(10) 0.2266(8) 0.0414(5) 0.033(4) Uani 1 1 d .
H40 H 0.0441 0.2481 0.0615 0.039 Uiso 1 1 calc R
C41 C 0.1238(10) 0.1634(8) 0.0528(5) 0.031(3) Uani 1 1 d .
H41 H 0.0994 0.1411 0.0808 0.037 Uiso 1 1 calc R
C42 C 0.3029(12) 0.1319(8) -0.0495(6) 0.037(4) Uani 1 1 d .
H42A H 0.3624 0.124 -0.031 0.056 Uiso 1 1 calc R
H42B H 0.3164 0.1625 -0.0766 0.056 Uiso 1 1 calc R
H42C H 0.2786 0.089 -0.0622 0.056 Uiso 1 1 calc R
As1 As 0.26066(9) 0.29117(7) 0.21229(5) 0.0204(3) Uani 1 1 d .
As2 As 0.23918(10) 0.04231(7) 0.04246(5) 0.0214(3) Uani 1 1 d .
Au1 Au 0.26762(4) 0.37342(3) 0.273374(19) 0.02530(19) Uani 1 1 d .
Au2 Au 0.21410(4) -0.04060(3) -0.017096(19) 0.02472(19) Uani 1 1 d .
Cl1 Cl 0.2675(3) 0.4512(2) 0.33460(14) 0.0427(10) Uani 1 1 d .
Cl2 Cl 0.1817(3) -0.12240(18) -0.07373(12) 0.0298(8) Uani 1 1 d .

loop_
_atom_site_aniso_label
_atom_site_aniso_U_11
_atom_site_aniso_U_22
_atom_site_aniso_U_33
_atom_site_aniso_U_23
_atom_site_aniso_U_13
_atom_site_aniso_U_12
C1 0.012(7) 0.030(8) 0.031(8) -0.006(6) 0.005(6) 0.005(5)
C2 0.029(8) 0.033(8) 0.014(7) 0.015(6) 0.003(6) -0.006(6)
C3 0.010(7) 0.050(10) 0.036(9) 0.012(7) -0.002(6) 0.010(6)
C4 0.029(8) 0.048(10) 0.019(7) 0.004(7) -0.002(6) -0.011(7)
C5 0.033(9) 0.034(9) 0.030(9) 0.000(7) 0.005(7) -0.005(7)
C6 0.017(7) 0.032(8) 0.023(7) -0.009(6) -0.005(6) -0.005(6)
C7 0.019(8) 0.038(9) 0.042(10) 0.005(7) 0.003(7) -0.002(6)
C8 0.026(8) 0.021(7) 0.028(8) 0.007(6) 0.011(6) -0.004(6)
C9 0.020(7) 0.019(7) 0.032(8) 0.005(6) 0.003(6) -0.005(5)
C10 0.022(7) 0.021(7) 0.031(8) 0.001(6) -0.001(6) -0.003(5)
C11 0.030(9) 0.040(9) 0.040(10) 0.005(7) 0.011(7) 0.005(7)
C12 0.043(10) 0.050(10) 0.010(7) -0.005(6) -0.005(7) 0.009(7)
C13 0.009(6) 0.047(9) 0.018(7) -0.008(6) 0.002(5) -0.004(6)
C14 0.015(7) 0.047(10) 0.041(9) 0.007(7) -0.004(7) 0.003(6)
C15 0.015(7) 0.031(7) 0.021(7) -0.008(6) -0.008(6) 0.001(6)
C16 0.027(8) 0.010(6) 0.034(8) -0.002(6) 0.001(6) 0.005(5)
C17 0.012(7) 0.022(7) 0.048(10) 0.010(6) -0.002(7) -0.007(5)
C18 0.021(8) 0.063(11) 0.020(8) 0.009(7) -0.006(6) -0.001(7)
C19 0.011(7) 0.048(9) 0.028(8) -0.008(7) -0.003(6) 0.002(6)
C20 0.022(8) 0.047(9) 0.011(7) 0.003(6) -0.009(6) -0.005(6)
C21 0.039(9) 0.041(9) 0.034(9) 0.000(7) 0.003(7) -0.013(8)
C22 0.032(8) 0.030(8) 0.016(7) 0.005(6) 0.001(6) 0.005(6)
C23 0.021(7) 0.027(8) 0.026(8) -0.002(6) -0.002(6) 0.003(6)
C24 0.031(8) 0.034(9) 0.036(9) -0.007(7) 0.009(7) -0.003(7)
C25 0.030(8) 0.034(8) 0.022(8) -0.018(6) -0.001(6) 0.008(6)
C26 0.021(8) 0.046(9) 0.028(9) -0.007(7) 0.000(7) 0.002(6)
C27 0.030(8) 0.028(8) 0.025(8) 0.000(6) -0.018(7) 0.008(6)
C28 0.029(8) 0.041(9) 0.017(7) 0.005(6) -0.006(6) -0.015(7)
C29 0.008(6) 0.034(8) 0.024(7) -0.010(6) 0.003(6) 0.000(5)
C30 0.002(6) 0.035(8) 0.019(7) -0.007(6) 0.003(5) -0.002(5)
C31 0.036(9) 0.040(9) 0.014(7) 0.005(6) 0.007(6) 0.005(7)
C32 0.026(8) 0.044(9) 0.022(8) -0.009(7) -0.005(6) -0.005(7)
C33 0.030(8) 0.039(9) 0.020(8) -0.002(6) 0.014(7) -0.003(6)
C34 0.027(8) 0.047(9) 0.021(8) -0.011(7) -0.001(6) 0.007(7)
C35 0.023(8) 0.042(9) 0.033(9) -0.001(7) -0.008(7) 0.002(6)
C36 0.026(8) 0.029(8) 0.027(8) -0.003(6) -0.003(6) -0.002(6)
C37 0.027(8) 0.042(9) 0.019(7) -0.001(6) -0.003(6) 0.009(7)
C38 0.031(8) 0.034(8) 0.020(7) 0.015(6) -0.006(6) -0.019(6)
C39 0.035(9) 0.031(8) 0.028(8) 0.001(6) -0.008(7) 0.004(7)
C40 0.015(7) 0.059(11) 0.024(8) -0.004(7) -0.001(6) 0.005(7)
C41 0.022(8) 0.045(9) 0.026(8) 0.000(7) -0.001(6) 0.001(7)
C42 0.045(10) 0.045(10) 0.023(8) 0.006(7) 0.000(7) -0.005(8)
As1 0.0173(7) 0.0291(7) 0.0149(7) 0.0013(6) 0.0014(5) -0.0001(6)
As2 0.0197(7) 0.0282(7) 0.0165(7) -0.0020(6) -0.0004(6) 0.0019(5)
Au1 0.0276(3) 0.0310(3) 0.0174(3) -0.0008(2) -0.0036(2) 0.0017(2)
Au2 0.0219(3) 0.0336(3) 0.0186(3) -0.0035(2) -0.0019(2) 0.0025(2)
Cl1 0.068(3) 0.035(2) 0.0254(19) -0.0092(16) -0.0175(19) 0.0110(19)
Cl2 0.0291(19) 0.038(2) 0.0220(18) -0.0080(15) -0.0053(15) 0.0026(15)

loop_
_atom_type_symbol
_atom_type_description
_atom_type_scat_dispersion_real
_atom_type_scat_dispersion_imag
_atom_type_scat_source
C C 0.0031 0.0016 'International Tables Vol C Tables 4.2.6.8 and 6.1.1.4'
As As 0.0512 2.0129 'International Tables Vol C Tables 4.2.6.8 and 6.1.1.4'
Au Au -1.9162 8.821 'International Tables Vol C Tables 4.2.6.8 and 6.1.1.4'
Cl Cl 0.1484 0.1585 'International Tables Vol C Tables 4.2.6.8 and 6.1.1.4'
H H 0 0 'International Tables Vol C Tables 4.2.6.8 and 6.1.1.4'

loop_
_geom_angle_atom_site_label_1
_geom_angle_atom_site_label_2
_geom_angle_atom_site_label_3
_geom_angle
C6 C1 C2 119.1(12)
C6 C1 As1 119.6(10)
C2 C1 As1 121.4(10)
C3 C2 C1 118.6(13)
C3 C2 C7 119.4(13)
C1 C2 C7 122.1(13)
C2 C3 C4 122.9(14)
C2 C3 H3 118.6
C4 C3 H3 118.6
C3 C4 C5 118.3(13)
C3 C4 H4 120.8
C5 C4 H4 120.8
C6 C5 C4 118.9(14)
C6 C5 H5 120.5
C4 C5 H5 120.5
C5 C6 C1 122.2(14)
C5 C6 H6 118.9
C1 C6 H6 118.9
C2 C7 H7A 109.5
C2 C7 H7B 109.5
H7A C7 H7B 109.5
C2 C7 H7C 109.5
H7A C7 H7C 109.5
H7B C7 H7C 109.5
C13 C8 C9 121.0(12)
C13 C8 As1 118.9(10)
C9 C8 As1 120.0(11)
C10 C9 C8 117.9(13)
C10 C9 C14 120.0(12)
C8 C9 C14 122.1(13)
C9 C10 C11 120.2(13)
C9 C10 H10 119.9
C11 C10 H10 119.9
C12 C11 C10 121.5(14)
C12 C11 H11 119.3
C10 C11 H11 119.3
C11 C12 C13 119.0(14)
C11 C12 H12 120.5
C13 C12 H12 120.5
C8 C13 C12 120.4(13)
C8 C13 H13 119.8
C12 C13 H13 119.8
C9 C14 H14A 109.5
C9 C14 H14B 109.5
H14A C14 H14B 109.5
C9 C14 H14C 109.5
H14A C14 H14C 109.5
H14B C14 H14C 109.5
C20 C15 C16 120.8(13)
C20 C15 As1 117.8(10)
C16 C15 As1 121.4(10)
C17 C16 C15 118.1(13)
C17 C16 C21 119.4(13)
C15 C16 C21 122.5(12)
C18 C17 C16 121.9(15)
C18 C17 H17 119.1
C16 C17 H17 119.1
C17 C18 C19 120.5(15)
C17 C18 H18 119.8
C19 C18 H18 119.8
C18 C19 C20 119.0(14)
C18 C19 H19 120.5
C20 C19 H19 120.5
C15 C20 C19 119.7(13)
C15 C20 H20 120.1
C19 C20 H20 120.1
C16 C21 H21A 109.5
C16 C21 H21B 109.5
H21A C21 H21B 109.5
C16 C21 H21C 109.5
H21A C21 H21C 109.5
H21B C21 H21C 109.5
C27 C22 C23 119.8(13)
C27 C22 As2 119.1(11)
C23 C22 As2 121.0(10)
C24 C23 C22 118.7(13)
C24 C23 C28 119.0(13)
C22 C23 C28 122.3(13)
C25 C24 C23 119.6(14)
C25 C24 H24 120.2
C23 C24 H24 120.2
C26 C25 C24 122.0(14)
C26 C25 H25 119
C24 C25 H25 119
C25 C26 C27 118.0(14)
C25 C26 H26 121
C27 C26 H26 121
C22 C27 C26 121.8(14)
C22 C27 H27 119.1
C26 C27 H27 119.1
C23 C28 H28A 109.5
C23 C28 H28B 109.5
H28A C28 H28B 109.5
C23 C28 H28C 109.5
H28A C28 H28C 109.5
H28B C28 H28C 109.5
C34 C29 C30 122.1(12)
C34 C29 As2 118.0(10)
C30 C29 As2 119.9(9)
C31 C30 C29 116.6(12)
C31 C30 C35 119.4(12)
C29 C30 C35 123.9(11)
C32 C31 C30 122.0(14)
C32 C31 H31 119
C30 C31 H31 119
C33 C32 C31 120.1(14)
C33 C32 H32 119.9
C31 C32 H32 119.9
C32 C33 C34 119.7(14)
C32 C33 H33 120.1
C34 C33 H33 120.1
C29 C34 C33 119.4(14)
C29 C34 H34 120.3
C33 C34 H34 120.3
C30 C35 H35A 109.5
C30 C35 H35B 109.5
H35A C35 H35B 109.5
C30 C35 H35C 109.5
H35A C35 H35C 109.5
H35B C35 H35C 109.5
C37 C36 C41 119.5(14)
C37 C36 As2 121.4(11)
C41 C36 As2 119.1(11)
C36 C37 C38 119.5(14)
C36 C37 C42 122.8(14)
C38 C37 C42 117.7(13)
C37 C38 C39 118.9(13)
C37 C38 H38 120.5
C39 C38 H38 120.5
C40 C39 C38 121.5(14)
C40 C39 H39 119.2
C38 C39 H39 119.2
C39 C40 C41 119.3(14)
C39 C40 H40 120.4
C41 C40 H40 120.4
C40 C41 C36 121.2(14)
C40 C41 H41 119.4
C36 C41 H41 119.4
C37 C42 H42A 109.5
C37 C42 H42B 109.5
H42A C42 H42B 109.5
C37 C42 H42C 109.5
H42A C42 H42C 109.5
H42B C42 H42C 109.5
C1 As1 C8 104.7(6)
C1 As1 C15 105.1(6)
C8 As1 C15 104.0(6)
C1 As1 Au1 113.4(4)
C8 As1 Au1 116.1(4)
C15 As1 Au1 112.5(4)
C36 As2 C22 104.5(6)
C36 As2 C29 103.6(6)
C22 As2 C29 102.1(6)
C36 As2 Au2 113.7(4)
C22 As2 Au2 114.7(4)
C29 As2 Au2 116.6(4)
Cl1 Au1 As1 177.08(13)
Cl2 Au2 As2 177.04(10)

loop_
_geom_bond_atom_site_label_1
_geom_bond_atom_site_label_2
_geom_bond_distance
C1 C6 1.389(19)
C1 C2 1.416(19)
C1 As1 1.935(13)
C2 C3 1.37(2)
C2 C7 1.51(2)
C3 C4 1.39(2)
C3 H3 0.95
C4 C5 1.42(2)
C4 H4 0.95
C5 C6 1.37(2)
C5 H5 0.95
C6 H6 0.95
C7 H7A 0.98
C7 H7B 0.98
C7 H7C 0.98
C8 C13 1.37(2)
C8 C9 1.408(19)
C8 As1 1.955(13)
C9 C10 1.378(19)
C9 C14 1.51(2)
C10 C11 1.39(2)
C10 H10 0.95
C11 C12 1.37(2)
C11 H11 0.95
C12 C13 1.38(2)
C12 H12 0.95
C13 H13 0.95
C14 H14A 0.98
C14 H14B 0.98
C14 H14C 0.98
C15 C20 1.38(2)
C15 C16 1.40(2)
C15 As1 1.959(14)
C16 C17 1.368(19)
C16 C21 1.52(2)
C17 C18 1.36(2)
C17 H17 0.95
C18 C19 1.38(2)
C18 H18 0.95
C19 C20 1.39(2)
C19 H19 0.95
C20 H20 0.95
C21 H21A 0.98
C21 H21B 0.98
C21 H21C 0.98
C22 C27 1.37(2)
C22 C23 1.40(2)
C22 As2 1.940(14)
C23 C24 1.39(2)
C23 C28 1.498(19)
C24 C25 1.39(2)
C24 H24 0.95
C25 C26 1.37(2)
C25 H25 0.95
C26 C27 1.38(2)
C26 H26 0.95
C27 H27 0.95
C28 H28A 0.98
C28 H28B 0.98
C28 H28C 0.98
C29 C34 1.39(2)
C29 C30 1.412(18)
C29 As2 1.942(13)
C30 C31 1.41(2)
C30 C35 1.49(2)
C31 C32 1.39(2)
C31 H31 0.95
C32 C33 1.38(2)
C32 H32 0.95
C33 C34 1.42(2)
C33 H33 0.95
C34 H34 0.95
C35 H35A 0.98
C35 H35B 0.98
C35 H35C 0.98
C36 C37 1.37(2)
C36 C41 1.41(2)
C36 As2 1.938(15)
C37 C38 1.40(2)
C37 C42 1.50(2)
C38 C39 1.41(2)
C38 H38 0.95
C39 C40 1.35(2)
C39 H39 0.95
C40 C41 1.37(2)
C40 H40 0.95
C41 H41 0.95
C42 H42A 0.98
C42 H42B 0.98
C42 H42C 0.98
As1 Au1 2.3444(15)
As2 Au2 2.3476(15)
Au1 Cl1 2.284(4)
Au2 Cl2 2.294(3)
